data_2237346
loop_
_publ_author_name
'Holzapfel, Cedric W.'
'Omondi, Bernard'

_publ_section_title
;
 Di-\m-chlorido-bis{[2-(di-<i>tert</i>-butylphosphanyl)biphenyl-3-yl-\k^2^<i>C</i>^3^,<i>P</i>]palladium(II)}
 dichloromethane disolvate
;
_journal_coeditor_code KJ2217
_journal_issue 2
_journal_name_full 'Acta Crystallographica Section E'
_journal_page_first m86
_journal_paper_doi 10.1107/S1600536812051136
_journal_volume 69
_journal_year 2013
_chemical_formula_iupac '[Pd2 Cl2 (C20 H26 P)2], 2C H2 Cl2'
_chemical_formula_moiety 'C40 H52 Cl2 P2 Pd2, 2(C H2 Cl2)'
_chemical_formula_sum 'C42 H56 Cl6 P2 Pd2'
_chemical_formula_weight 1048.31
_chemical_name_systematic
;
Di-\m-chlorido-bis{[2-(di-<i>tert</i>-butylphosphanyl)biphenyl-3-yl-
\k^2^<i>C</i>^3^,<i>P</i>]palladium(II)} dichloromethane disolvate
;
_space_group_IT_number 2
_symmetry_cell_setting triclinic
_symmetry_space_group_name_Hall '-P 1'
_symmetry_space_group_name_H-M 'P -1'
_atom_sites_solution_hydrogens geom
_atom_sites_solution_primary direct
_atom_sites_solution_secondary difmap
_audit_conform_dict_name cif_core.dic
_audit_conform_dict_version 2.4
_audit_creation_method 'WinGX routine CIF_UPDATE'
_cell_angle_alpha 103.250(4)
_cell_angle_beta 95.443(3)
_cell_angle_gamma 97.080(3)
_cell_formula_units_Z 1
_cell_length_a 9.4741(15)
_cell_length_b 10.1805(15)
_cell_length_c 12.0677(18)
_cell_measurement_reflns_used 15104
_cell_measurement_temperature 100(2)
_cell_measurement_theta_max 28.32
_cell_measurement_theta_min 1.75
_cell_volume 1115.2(3)
_computing_cell_refinement 'SAINT-Plus (Bruker, 2008)'
_computing_data_collection 'APEX2 (Bruker, 2008)'
_computing_data_reduction 'SAINT-Plus and XPREP (Bruker, 2008)'
_computing_molecular_graphics 'ORTEP-3 (Farrugia, 2012)'
_computing_publication_material 'WinGX (Farrugia, 2012)'
_computing_structure_refinement 'SHELXL97 (Sheldrick, 2008)'
_computing_structure_solution 'SHELXS97 (Sheldrick, 2008)'
_diffrn_ambient_temperature 100(2)
_diffrn_measured_fraction_theta_full 0.988
_diffrn_measured_fraction_theta_max 0.988
_diffrn_measurement_device_type 'Bruker X8 APEXII 4K KappaCCD'
_diffrn_measurement_method '\f and \w scans'
_diffrn_radiation_monochromator graphite
_diffrn_radiation_type MoK\a
_diffrn_radiation_wavelength 0.71073
_diffrn_reflns_av_R_equivalents 0.0493
_diffrn_reflns_limit_h_max 12
_diffrn_reflns_limit_h_min -12
_diffrn_reflns_limit_k_max 13
_diffrn_reflns_limit_k_min -13
_diffrn_reflns_limit_l_max 16
_diffrn_reflns_limit_l_min -15
_diffrn_reflns_number 15104
_diffrn_reflns_theta_full 28.32
_diffrn_reflns_theta_max 28.32
_diffrn_reflns_theta_min 1.75
_diffrn_standards_decay_% 0
_diffrn_standards_interval_count 0
_diffrn_standards_interval_time 0
_diffrn_standards_number 0
_exptl_absorpt_coefficient_mu 1.267
_exptl_absorpt_correction_T_max 0.9751
_exptl_absorpt_correction_T_min 0.9054
_exptl_absorpt_correction_type multi-scan
_exptl_absorpt_process_details '(SADABS; Bruker, 2008)'
_exptl_crystal_colour yellow
_exptl_crystal_density_diffrn 1.561
_exptl_crystal_density_method 'not measured'
_exptl_crystal_description block
_exptl_crystal_F_000 532
_exptl_crystal_size_max 0.08
_exptl_crystal_size_mid 0.07
_exptl_crystal_size_min 0.02
_refine_diff_density_max 1.158
_refine_diff_density_min -1.09
_refine_ls_extinction_method none
_refine_ls_goodness_of_fit_ref 1.007
_refine_ls_hydrogen_treatment constr
_refine_ls_matrix_type full
_refine_ls_number_parameters 241
_refine_ls_number_reflns 5515
_refine_ls_number_restraints 1
_refine_ls_restrained_S_all 1.007
_refine_ls_R_factor_all 0.0589
_refine_ls_R_factor_gt 0.0389
_refine_ls_shift/su_max 0.001
_refine_ls_shift/su_mean 0
_refine_ls_structure_factor_coef Fsqd
_refine_ls_weighting_details 'calc w=1/[\s^2^(Fo^2^)+(0.0476P)^2^+0.0000P] where P=(Fo^2^+2Fc^2^)/3'
_refine_ls_weighting_scheme calc
_refine_ls_wR_factor_gt 0.0847
_refine_ls_wR_factor_ref 0.0936
_reflns_number_gt 4344
_reflns_number_total 5515
_reflns_threshold_expression I>2sigma(I)
_cod_data_source_file kj2217.cif
_cod_data_source_block I
_cod_database_code 2237346
_cod_database_fobs_code 2237346

loop_
_symmetry_equiv_pos_as_xyz
'x, y, z'
'-x, -y, -z'

loop_
_atom_site_type_symbol
_atom_site_label
_atom_site_fract_x
_atom_site_fract_y
_atom_site_fract_z
_atom_site_U_iso_or_equiv
_atom_site_adp_type
_atom_site_calc_flag
_atom_site_refinement_flags
_atom_site_occupancy
_atom_site_symmetry_multiplicity
C C1 0.4506(3) 0.2051(4) 0.3645(3) 0.0143(7) Uani d . 1 1
C C2 0.5538(3) 0.1684(4) 0.2933(3) 0.0144(7) Uani d . 1 1
C C3 0.6977(3) 0.1820(4) 0.3385(3) 0.0178(7) Uani d . 1 1
H H3 0.7687 0.1578 0.2902 0.021 Uiso calc R 1 1
C C4 0.7336(3) 0.2319(4) 0.4564(3) 0.0189(7) Uani d . 1 1
H H4 0.831 0.2437 0.4889 0.023 Uiso calc R 1 1
C C5 0.6289(3) 0.2652(4) 0.5278(3) 0.0178(7) Uani d . 1 1
H H5 0.6566 0.2975 0.6082 0.021 Uiso calc R 1 1
C C6 0.4844(3) 0.2521(3) 0.4840(3) 0.0133(7) Uani d . 1 1
C C7 0.3771(3) 0.2810(4) 0.5662(3) 0.0161(7) Uani d . 1 1
C C8 0.3568(4) 0.1982(4) 0.6430(3) 0.0198(8) Uani d . 1 1
H H8 0.4105 0.1251 0.6417 0.024 Uiso calc R 1 1
C C9 0.2587(4) 0.2219(4) 0.7209(3) 0.0245(8) Uani d . 1 1
H H9 0.2457 0.1656 0.773 0.029 Uiso calc R 1 1
C C10 0.1794(4) 0.3281(4) 0.7226(3) 0.0288(9) Uani d . 1 1
H H10 0.1098 0.3426 0.7741 0.035 Uiso calc R 1 1
C C11 0.2018(4) 0.4135(4) 0.6489(3) 0.0259(9) Uani d . 1 1
H H11 0.1495 0.4878 0.6517 0.031 Uiso calc R 1 1
C C12 0.3009(4) 0.3899(4) 0.5708(3) 0.0201(8) Uani d . 1 1
H H12 0.3164 0.4484 0.5207 0.024 Uiso calc R 1 1
C C13 0.1586(3) 0.0291(4) 0.2698(3) 0.0161(7) Uani d . 1 1
C C14 0.2346(4) -0.0917(4) 0.2839(3) 0.0221(8) Uani d . 1 1
H H14A 0.3069 -0.0628 0.3518 0.033 Uiso calc R 1 1
H H14B 0.2812 -0.1234 0.2156 0.033 Uiso calc R 1 1
H H14C 0.1642 -0.1661 0.2933 0.033 Uiso calc R 1 1
C C15 0.0822(4) 0.0747(4) 0.3750(3) 0.0215(8) Uani d . 1 1
H H15A 0.0348 0.1531 0.3674 0.032 Uiso calc R 1 1
H H15B 0.1524 0.1008 0.4443 0.032 Uiso calc R 1 1
H H15C 0.0104 -0.0006 0.3809 0.032 Uiso calc R 1 1
C C16 0.0503(4) -0.0164(4) 0.1600(3) 0.0210(8) Uani d . 1 1
H H16A -0.0155 -0.097 0.1637 0.032 Uiso calc R 1 1
H H16B 0.1018 -0.0389 0.0931 0.032 Uiso calc R 1 1
H H16C -0.0043 0.0577 0.1532 0.032 Uiso calc R 1 1
C C17 0.2358(4) 0.3161(4) 0.2158(3) 0.0178(7) Uani d . 1 1
C C18 0.1118(4) 0.3638(4) 0.2795(3) 0.0239(8) Uani d . 1 1
H H18A 0.1377 0.3755 0.3622 0.036 Uiso calc R 1 1
H H18B 0.0258 0.2954 0.2527 0.036 Uiso calc R 1 1
H H18C 0.0927 0.451 0.2645 0.036 Uiso calc R 1 1
C C19 0.1888(4) 0.2829(4) 0.0851(3) 0.0217(8) Uani d . 1 1
H H19A 0.1082 0.208 0.0641 0.033 Uiso calc R 1 1
H H19B 0.2692 0.2557 0.0442 0.033 Uiso calc R 1 1
H H19C 0.1593 0.3638 0.0641 0.033 Uiso calc R 1 1
C C20 0.3659(4) 0.4295(4) 0.2461(3) 0.0207(8) Uani d . 1 1
H H20A 0.3418 0.5083 0.2185 0.031 Uiso calc R 1 1
H H20B 0.4469 0.3958 0.2095 0.031 Uiso calc R 1 1
H H20C 0.3922 0.4568 0.3295 0.031 Uiso calc R 1 1
C C21 0.3306(4) 0.6222(4) -0.0511(3) 0.0265(9) Uani d . 1 1
H H21A 0.3451 0.6825 -0.1041 0.032 Uiso calc R 1 1
H H21B 0.3437 0.5292 -0.0916 0.032 Uiso calc R 1 1
Cl Cl1 0.32540(8) -0.02556(9) -0.05326(7) 0.01603(17) Uani d U 1 1
Cl Cl2 0.15439(10) 0.61906(11) -0.01468(10) 0.0332(2) Uani d . 1 1
Cl Cl3 0.46013(9) 0.68133(10) 0.07196(8) 0.0267(2) Uani d . 1 1
P P7 0.30128(8) 0.16081(9) 0.24901(7) 0.01217(18) Uani d . 1 1
Pd Pd1 0.46067(2) 0.08342(3) 0.13497(2) 0.01217(8) Uani d U 1 1

loop_
_atom_site_aniso_label
_atom_site_aniso_U_11
_atom_site_aniso_U_22
_atom_site_aniso_U_33
_atom_site_aniso_U_12
_atom_site_aniso_U_13
_atom_site_aniso_U_23
C1 0.0082(14) 0.0204(18) 0.0149(16) 0.0042(13) -0.0005(12) 0.0051(14)
C2 0.0097(15) 0.0189(17) 0.0145(16) 0.0039(13) -0.0009(12) 0.0040(14)
C3 0.0091(15) 0.0250(19) 0.0186(18) 0.0056(14) 0.0036(13) 0.0016(15)
C4 0.0058(14) 0.029(2) 0.0196(18) 0.0048(14) -0.0031(13) 0.0029(16)
C5 0.0126(16) 0.0218(18) 0.0170(17) 0.0037(14) -0.0014(13) 0.0018(15)
C6 0.0103(15) 0.0157(17) 0.0134(16) 0.0029(13) 0.0014(12) 0.0022(13)
C7 0.0079(14) 0.0224(18) 0.0123(16) -0.0026(13) 0.0005(12) -0.0042(14)
C8 0.0131(16) 0.027(2) 0.0156(17) -0.0011(14) -0.0021(13) 0.0022(15)
C9 0.0169(17) 0.037(2) 0.0172(18) -0.0062(16) 0.0018(14) 0.0069(17)
C10 0.0174(18) 0.040(2) 0.021(2) -0.0046(17) 0.0088(15) -0.0054(18)
C11 0.0153(17) 0.027(2) 0.032(2) 0.0062(15) 0.0051(15) -0.0019(18)
C12 0.0136(16) 0.025(2) 0.0191(18) 0.0023(14) 0.0015(14) 0.0012(15)
C13 0.0090(15) 0.0232(19) 0.0148(16) 0.0007(13) -0.0006(12) 0.0036(14)
C14 0.0157(17) 0.0221(19) 0.029(2) -0.0014(15) 0.0012(15) 0.0091(16)
C15 0.0147(16) 0.032(2) 0.0166(18) -0.0025(15) 0.0038(13) 0.0055(16)
C16 0.0121(16) 0.031(2) 0.0161(17) -0.0043(15) 0.0001(13) 0.0023(16)
C17 0.0142(16) 0.0217(18) 0.0171(17) 0.0050(14) 0.0038(13) 0.0017(15)
C18 0.0174(17) 0.029(2) 0.026(2) 0.0107(16) 0.0057(15) 0.0034(17)
C19 0.0218(18) 0.028(2) 0.0159(18) 0.0101(16) -0.0006(14) 0.0053(16)
C20 0.0211(18) 0.0208(19) 0.0203(18) 0.0043(15) 0.0045(14) 0.0039(15)
C21 0.0205(18) 0.031(2) 0.027(2) 0.0032(16) 0.0027(15) 0.0062(18)
Cl1 0.0066(3) 0.0255(5) 0.0139(4) 0.0042(3) 0.0010(3) -0.0001(3)
Cl2 0.0144(4) 0.0346(6) 0.0501(7) 0.0044(4) 0.0032(4) 0.0093(5)
Cl3 0.0176(4) 0.0300(5) 0.0311(5) 0.0015(4) -0.0002(4) 0.0073(4)
P7 0.0049(3) 0.0191(4) 0.0116(4) 0.0028(3) 0.0008(3) 0.0014(3)
Pd1 0.00434(11) 0.01965(14) 0.01151(13) 0.00282(9) 0.00054(8) 0.00138(10)

loop_
_atom_type_symbol
_atom_type_description
_atom_type_scat_dispersion_real
_atom_type_scat_dispersion_imag
_atom_type_scat_source
C C 0.0033 0.0016 'International Tables Vol C Tables 4.2.6.8 and 6.1.1.4'
Cl Cl 0.1484 0.1585 'International Tables Vol C Tables 4.2.6.8 and 6.1.1.4'
P P 0.1023 0.0942 'International Tables Vol C Tables 4.2.6.8 and 6.1.1.4'
Pd Pd -0.9988 1.0072 'International Tables Vol C Tables 4.2.6.8 and 6.1.1.4'
H H 0 0 'International Tables Vol C Tables 4.2.6.8 and 6.1.1.4'

loop_
_geom_angle_atom_site_label_1
_geom_angle_atom_site_label_2
_geom_angle_atom_site_label_3
_geom_angle_site_symmetry_1
_geom_angle_site_symmetry_3
_geom_angle
C2 C1 C6 . . 122.1(3)
C2 C1 P7 . . 95.0(2)
C6 C1 P7 . . 142.8(3)
C1 C2 C3 . . 120.7(3)
C1 C2 Pd1 . . 109.9(2)
C3 C2 Pd1 . . 129.1(3)
C4 C3 C2 . . 117.9(3)
C4 C3 H3 . . 121
C2 C3 H3 . . 121
C3 C4 C5 . . 121.1(3)
C3 C4 H4 . . 119.4
C5 C4 H4 . . 119.4
C4 C5 C6 . . 121.7(3)
C4 C5 H5 . . 119.1
C6 C5 H5 . . 119.1
C5 C6 C1 . . 116.4(3)
C5 C6 C7 . . 118.7(3)
C1 C6 C7 . . 124.8(3)
C12 C7 C8 . . 119.3(3)
C12 C7 C6 . . 121.9(3)
C8 C7 C6 . . 118.7(3)
C9 C8 C7 . . 120.5(4)
C9 C8 H8 . . 119.8
C7 C8 H8 . . 119.8
C8 C9 C10 . . 119.9(4)
C8 C9 H9 . . 120.1
C10 C9 H9 . . 120.1
C9 C10 C11 . . 120.1(4)
C9 C10 H10 . . 120
C11 C10 H10 . . 120
C10 C11 C12 . . 120.0(4)
C10 C11 H11 . . 120
C12 C11 H11 . . 120
C7 C12 C11 . . 120.2(4)
C7 C12 H12 . . 119.9
C11 C12 H12 . . 119.9
C15 C13 C14 . . 109.0(3)
C15 C13 C16 . . 110.7(3)
C14 C13 C16 . . 108.7(3)
C15 C13 P7 . . 114.4(2)
C14 C13 P7 . . 105.4(2)
C16 C13 P7 . . 108.4(2)
C13 C14 H14A . . 109.5
C13 C14 H14B . . 109.5
H14A C14 H14B . . 109.5
C13 C14 H14C . . 109.5
H14A C14 H14C . . 109.5
H14B C14 H14C . . 109.5
C13 C15 H15A . . 109.5
C13 C15 H15B . . 109.5
H15A C15 H15B . . 109.5
C13 C15 H15C . . 109.5
H15A C15 H15C . . 109.5
H15B C15 H15C . . 109.5
C13 C16 H16A . . 109.5
C13 C16 H16B . . 109.5
H16A C16 H16B . . 109.5
C13 C16 H16C . . 109.5
H16A C16 H16C . . 109.5
H16B C16 H16C . . 109.5
C18 C17 C20 . . 110.1(3)
C18 C17 C19 . . 109.4(3)
C20 C17 C19 . . 108.6(3)
C18 C17 P7 . . 115.1(3)
C20 C17 P7 . . 106.2(2)
C19 C17 P7 . . 107.3(2)
C17 C18 H18A . . 109.5
C17 C18 H18B . . 109.5
H18A C18 H18B . . 109.5
C17 C18 H18C . . 109.5
H18A C18 H18C . . 109.5
H18B C18 H18C . . 109.5
C17 C19 H19A . . 109.5
C17 C19 H19B . . 109.5
H19A C19 H19B . . 109.5
C17 C19 H19C . . 109.5
H19A C19 H19C . . 109.5
H19B C19 H19C . . 109.5
C17 C20 H20A . . 109.5
C17 C20 H20B . . 109.5
H20A C20 H20B . . 109.5
C17 C20 H20C . . 109.5
H20A C20 H20C . . 109.5
H20B C20 H20C . . 109.5
Cl2 C21 Cl3 . . 111.6(2)
Cl2 C21 H21A . . 109.3
Cl3 C21 H21A . . 109.3
Cl2 C21 H21B . . 109.3
Cl3 C21 H21B . . 109.3
H21A C21 H21B . . 108
Pd1 Cl1 Pd1 2_655 . 92.33(3)
C1 P7 C13 . . 112.74(15)
C1 P7 C17 . . 112.13(16)
C13 P7 C17 . . 114.90(15)
C1 P7 Pd1 . . 85.84(11)
C13 P7 Pd1 . . 115.73(12)
C17 P7 Pd1 . . 112.17(11)
C2 Pd1 P7 . . 68.84(10)
C2 Pd1 Cl1 . 2_655 97.07(10)
P7 Pd1 Cl1 . 2_655 165.87(3)
C2 Pd1 Cl1 . . 174.81(10)
P7 Pd1 Cl1 . . 106.44(3)
Cl1 Pd1 Cl1 2_655 . 87.67(3)

loop_
_geom_bond_atom_site_label_1
_geom_bond_atom_site_label_2
_geom_bond_site_symmetry_2
_geom_bond_distance
C1 C2 . 1.391(5)
C1 C6 . 1.403(5)
C1 P7 . 1.824(3)
C2 C3 . 1.398(4)
C2 Pd1 . 1.978(3)
C3 C4 . 1.389(5)
C3 H3 . 0.95
C4 C5 . 1.397(5)
C4 H4 . 0.95
C5 C6 . 1.399(4)
C5 H5 . 0.95
C6 C7 . 1.495(4)
C7 C12 . 1.389(5)
C7 C8 . 1.400(5)
C8 C9 . 1.387(5)
C8 H8 . 0.95
C9 C10 . 1.388(6)
C9 H9 . 0.95
C10 C11 . 1.391(6)
C10 H10 . 0.95
C11 C12 . 1.396(5)
C11 H11 . 0.95
C12 H12 . 0.95
C13 C15 . 1.529(5)
C13 C14 . 1.534(5)
C13 C16 . 1.539(4)
C13 P7 . 1.860(3)
C14 H14A . 0.98
C14 H14B . 0.98
C14 H14C . 0.98
C15 H15A . 0.98
C15 H15B . 0.98
C15 H15C . 0.98
C16 H16A . 0.98
C16 H16B . 0.98
C16 H16C . 0.98
C17 C18 . 1.532(5)
C17 C20 . 1.535(5)
C17 C19 . 1.544(5)
C17 P7 . 1.879(4)
C18 H18A . 0.98
C18 H18B . 0.98
C18 H18C . 0.98
C19 H19A . 0.98
C19 H19B . 0.98
C19 H19C . 0.98
C20 H20A . 0.98
C20 H20B . 0.98
C20 H20C . 0.98
C21 Cl2 . 1.764(4)
C21 Cl3 . 1.771(4)
C21 H21A . 0.99
C21 H21B . 0.99
Cl1 Pd1 2_655 2.4154(8)
Cl1 Pd1 . 2.4444(9)
P7 Pd1 . 2.2328(9)
Pd1 Cl1 2_655 2.4154(8)

loop_
_geom_torsion_atom_site_label_1
_geom_torsion_atom_site_label_2
_geom_torsion_atom_site_label_3
_geom_torsion_atom_site_label_4
_geom_torsion_site_symmetry_1
_geom_torsion_site_symmetry_4
_geom_torsion
C6 C1 C2 C3 . . -2.4(5)
P7 C1 C2 C3 . . 179.9(3)
C6 C1 C2 Pd1 . . 172.0(3)
P7 C1 C2 Pd1 . . -5.8(2)
C1 C2 C3 C4 . . 0.5(5)
Pd1 C2 C3 C4 . . -172.6(3)
C2 C3 C4 C5 . . 1.2(6)
C3 C4 C5 C6 . . -1.2(6)
C4 C5 C6 C1 . . -0.6(5)
C4 C5 C6 C7 . . 176.1(3)
C2 C1 C6 C5 . . 2.4(5)
P7 C1 C6 C5 . . 178.7(3)
C2 C1 C6 C7 . . -174.1(3)
P7 C1 C6 C7 . . 2.2(7)
C5 C6 C7 C12 . . 114.5(4)
C1 C6 C7 C12 . . -69.1(5)
C5 C6 C7 C8 . . -63.4(4)
C1 C6 C7 C8 . . 113.0(4)
C12 C7 C8 C9 . . 1.8(5)
C6 C7 C8 C9 . . 179.8(3)
C7 C8 C9 C10 . . 0.3(5)
C8 C9 C10 C11 . . -2.2(6)
C9 C10 C11 C12 . . 1.9(6)
C8 C7 C12 C11 . . -2.0(5)
C6 C7 C12 C11 . . -180.0(3)
C10 C11 C12 C7 . . 0.2(5)
C2 C1 P7 C13 . . 121.0(2)
C6 C1 P7 C13 . . -55.8(5)
C2 C1 P7 C17 . . -107.4(2)
C6 C1 P7 C17 . . 75.7(5)
C2 C1 P7 Pd1 . . 4.8(2)
C6 C1 P7 Pd1 . . -172.0(4)
C15 C13 P7 C1 . . 64.6(3)
C14 C13 P7 C1 . . -55.2(3)
C16 C13 P7 C1 . . -171.4(2)
C15 C13 P7 C17 . . -65.6(3)
C14 C13 P7 C17 . . 174.7(2)
C16 C13 P7 C17 . . 58.4(3)
C15 C13 P7 Pd1 . . 161.1(2)
C14 C13 P7 Pd1 . . 41.4(3)
C16 C13 P7 Pd1 . . -74.9(2)
C18 C17 P7 C1 . . -93.1(3)
C20 C17 P7 C1 . . 28.9(3)
C19 C17 P7 C1 . . 144.9(2)
C18 C17 P7 C13 . . 37.4(3)
C20 C17 P7 C13 . . 159.4(2)
C19 C17 P7 C13 . . -84.6(3)
C18 C17 P7 Pd1 . . 172.3(2)
C20 C17 P7 Pd1 . . -65.7(2)
C19 C17 P7 Pd1 . . 50.3(3)
C1 C2 Pd1 P7 . . 5.1(2)
C3 C2 Pd1 P7 . . 178.8(4)
C1 C2 Pd1 Cl1 . 2_655 -176.0(2)
C3 C2 Pd1 Cl1 . 2_655 -2.3(3)
C1 P7 Pd1 C2 . . -3.63(15)
C13 P7 Pd1 C2 . . -116.91(16)
C17 P7 Pd1 C2 . . 108.59(16)
C1 P7 Pd1 Cl1 . 2_655 -8.08(19)
C13 P7 Pd1 Cl1 . 2_655 -121.36(17)
C17 P7 Pd1 Cl1 . 2_655 104.15(17)
C1 P7 Pd1 Cl1 . . 174.08(11)
C13 P7 Pd1 Cl1 . . 60.80(12)
C17 P7 Pd1 Cl1 . . -73.70(12)
Pd1 Cl1 Pd1 P7 2_655 . 179.47(3)
Pd1 Cl1 Pd1 Cl1 2_655 2_655 0
